data_9005688
loop_
_publ_author_name
'Pushcharovsky, D. Y.'
'Zubkova, N. V.'
'Teat, S. J.'
'Maclean, E. J.'
'Sarp, H.'

_publ_section_title
;
 Crystal structure of mahnertite
;
_journal_name_full 'European Journal of Mineralogy'
_journal_page_first 687
_journal_page_last 692
_journal_paper_doi 10.1127/0935-1221/2004/0016-0687
_journal_volume 16
_journal_year 2004
_chemical_formula_sum 'As8 Ca0.48 Cl2.5 Cu11 H82 Na3.52 O46.5'
_chemical_name_mineral Mahnertite
_space_group_IT_number 139
_symmetry_space_group_name_Hall '-I 4 2'
_symmetry_space_group_name_H-M 'I 4/m m m'
_cell_angle_alpha 90
_cell_angle_beta 90
_cell_angle_gamma 90
_cell_formula_units_Z 2
_cell_length_a 10.037
_cell_length_b 10.037
_cell_length_c 23.739
_cell_volume 2391.499
_database_code_amcsd 0007079
_exptl_crystal_density_diffrn 3.213
_cod_original_formula_sum '(Na3.52 Ca.48) Cu11 As8 O46.5 Cl2.5 H82'
_cod_database_code 9005688

loop_
_space_group_symop_operation_xyz
x,y,z
1/2+x,1/2+y,1/2+z
-y,-x,z
1/2-y,1/2-x,1/2+z
y,x,-z
1/2+y,1/2+x,1/2-z
y,-x,-z
1/2+y,1/2-x,1/2-z
-y,x,z
1/2-y,1/2+x,1/2+z
x,-y,z
1/2+x,1/2-y,1/2+z
-x,y,-z
1/2-x,1/2+y,1/2-z
x,y,-z
1/2+x,1/2+y,1/2-z
-x,-y,z
1/2-x,1/2-y,1/2+z
y,x,z
1/2+y,1/2+x,1/2+z
-y,-x,-z
1/2-y,1/2-x,1/2-z
-y,x,-z
1/2-y,1/2+x,1/2-z
y,-x,z
1/2+y,1/2-x,1/2+z
-x,y,z
1/2-x,1/2+y,1/2+z
x,-y,-z
1/2+x,1/2-y,1/2-z
-x,-y,-z
1/2-x,1/2-y,1/2-z

loop_
_atom_site_label
_atom_site_fract_x
_atom_site_fract_y
_atom_site_fract_z
_atom_site_occupancy
_atom_site_U_iso_or_equiv
_atom_site_type_symbol
_atom_site_attached_hydrogens
Na 0.50000 0.00000 0.37000 0.88000 0.02500 Na 0
Ca 0.50000 0.00000 0.37000 0.12000 0.02500 Ca 0
Cu1 0.50000 0.27070 0.28092 1.00000 0.01640 Cu 0
Cu2 0.00000 0.00000 0.37830 1.00000 0.02010 Cu 0
Cu3 0.18400 0.18400 0.45560 0.12500 0.04700 Cu 0
As 0.20754 0.20754 0.32286 1.00000 0.01430 As 0
O1 0.37040 0.17080 0.32350 1.00000 0.02300 O 0
O2 0.14000 0.14000 0.26340 1.00000 0.01500 O 0
O3 0.13700 0.13700 0.37940 1.00000 0.02200 O 0
Wat1 0.34000 0.00000 0.44430 1.00000 0.16000 O 2
Wat2 0.50000 0.31000 0.45100 0.25000 0.17000 O 2
Wat3 0.50000 0.23000 0.44100 0.25000 0.15000 O 2
Wat4 0.62600 0.30500 0.44900 0.12500 0.09000 O 2
Cl5 0.50000 0.50000 0.34330 1.00000 0.02600 Cl 0
Cl6 0.00000 0.00000 0.50000 0.50000 0.02800 Cl 0
Wat6 0.00000 0.00000 0.50000 0.50000 0.02800 O 2

loop_
_cod_changelog_entry_id
_cod_changelog_entry_author
_cod_changelog_entry_date
_cod_changelog_entry_text
1
;cod-tools version 3.8.0
Id: cif_guess_AMCSD_atom_types 9581 2023-05-17 12:35:41Z saulius
;
2023-05-18T11:39:37+03:00
;Derived atom types and hydrogen counts
from atom names that follow the AMCSD naming convention
(Wat == water, O-H == hydroxyl).
;

loop_
_cod_related_entry_id
_cod_related_entry_database
_cod_related_entry_code
1 AMCSD 0007079
